data_4130609
loop_
_publ_author_name
'Anaby, Aviel'
'Feller, Moran'
'Ben-David, Yehoshoa'
'Leitus, Gregory'
'Diskin-Posner, Yael'
'Shimon, Linda J. W.'
'Milstein, David'

_publ_section_title
;
 Bottom-Up Construction of a CO2-Based Cycle for the Photocarbonylation of
 Benzene, Promoted by a Rhodium(I) Pincer Complex.
;
_journal_issue 31
_journal_name_full 'Journal of the American Chemical Society'
_journal_page_first 9941
_journal_page_last 9950
_journal_paper_doi 10.1021/jacs.6b05128
_journal_volume 138
_journal_year 2016
_chemical_formula_moiety 'C24 H44 N O2 P2 Rh'
_chemical_formula_sum 'C24 H44 N O2 P2 Rh'
_chemical_formula_weight 543.45
_space_group_crystal_system monoclinic
_space_group_IT_number 14
_space_group_name_Hall '-P 2yn'
_space_group_name_H-M_alt 'P 1 21/n 1'
_atom_sites_solution_hydrogens geom
_audit_creation_method SHELXL-2013
_cell_angle_alpha 90
_cell_angle_beta 101.896(3)
_cell_angle_gamma 90
_cell_formula_units_Z 4
_cell_length_a 10.3758(3)
_cell_length_b 13.2372(4)
_cell_length_c 19.6596(5)
_cell_measurement_reflns_used 16701
_cell_measurement_temperature 100(2)
_cell_measurement_theta_max 33.026
_cell_measurement_theta_min 2.48
_cell_volume 2642.19(13)
_computing_cell_refinement 'CrysAlisPro 1.171.38.41 (Rigaku OD, 2015)'
_computing_data_collection 'Crystal Clear (Rigaku)'
_computing_data_reduction 'CrysAlisPro 1.171.38.41 (Rigaku OD, 2015)'
_computing_structure_refinement 'SHELXL-2013 (Sheldrick, 2013)'
_computing_structure_solution 'SHELXT-2013 (Sheldrick, 2013)'
_diffrn_ambient_temperature 100(2)
_diffrn_measured_fraction_theta_full 0.999
_diffrn_measured_fraction_theta_max 0.989
_diffrn_measurement_device_type 'Rigaku XtaLabPro'
_diffrn_measurement_method '\w scans'
_diffrn_radiation_type MoK\a
_diffrn_radiation_wavelength 0.71073
_diffrn_reflns_av_R_equivalents 0.0416
_diffrn_reflns_av_unetI/netI 0.0432
_diffrn_reflns_Laue_measured_fraction_full 0.999
_diffrn_reflns_Laue_measured_fraction_max 0.989
_diffrn_reflns_limit_h_max 13
_diffrn_reflns_limit_h_min -14
_diffrn_reflns_limit_k_max 16
_diffrn_reflns_limit_k_min -18
_diffrn_reflns_limit_l_max 28
_diffrn_reflns_limit_l_min -28
_diffrn_reflns_number 29566
_diffrn_reflns_point_group_measured_fraction_full 0.999
_diffrn_reflns_point_group_measured_fraction_max 0.989
_diffrn_reflns_theta_full 25.242
_diffrn_reflns_theta_max 30.508
_diffrn_reflns_theta_min 2.454
_diffrn_source 'fine-focus sealed X-ray tube'
_exptl_absorpt_coefficient_mu 0.787
_exptl_absorpt_correction_T_max 1.00000
_exptl_absorpt_correction_T_min 0.56673
_exptl_absorpt_correction_type multi-scan
_exptl_absorpt_process_details
;
CrysAlisPro 1.171.38.41 (Rigaku Oxford Diffraction, 2015)
Empirical absorption correction using spherical harmonics,
 implemented in SCALE3 ABSPACK scaling algorithm.
;
_exptl_crystal_colour red
_exptl_crystal_density_diffrn 1.366
_exptl_crystal_description plate
_exptl_crystal_F_000 1144
_exptl_crystal_size_max 0.220
_exptl_crystal_size_mid 0.180
_exptl_crystal_size_min 0.060
_refine_diff_density_max 1.034
_refine_diff_density_min -0.960
_refine_diff_density_rms 0.087
_refine_ls_extinction_method none
_refine_ls_goodness_of_fit_ref 0.960
_refine_ls_hydrogen_treatment constr
_refine_ls_matrix_type full
_refine_ls_number_parameters 311
_refine_ls_number_reflns 7967
_refine_ls_number_restraints 0
_refine_ls_restrained_S_all 0.960
_refine_ls_R_factor_all 0.0361
_refine_ls_R_factor_gt 0.0277
_refine_ls_shift/su_max 0.001
_refine_ls_shift/su_mean 0.000
_refine_ls_structure_factor_coef Fsqd
_refine_ls_weighting_details 'w=1/[\s^2^(Fo^2^)+(0.0305P)^2^] where P=(Fo^2^+2Fc^2^)/3'
_refine_ls_weighting_scheme calc
_refine_ls_wR_factor_gt 0.0589
_refine_ls_wR_factor_ref 0.0608
_reflns_Friedel_coverage 0.000
_reflns_number_gt 6596
_reflns_number_total 7967
_reflns_threshold_expression 'I > 2\s(I)'
_cod_data_source_file ja6b05128_si_002.cif
_cod_data_source_block complex2
_cod_original_cell_volume 2642.18(13)
_cod_original_sg_symbol_H-M 'P 21/n'
_cod_database_code 4130609
_shelx_space_group_comment
;
The symmetry employed for this shelxl refinement is uniquely defined
by the following loop, which should always be used as a source of
symmetry information in preference to the above space-group names.
They are only intended as comments.
;
_shelx_estimated_absorpt_t_min 0.846
_shelx_estimated_absorpt_t_max 0.954
_shelxl_version_number 2013-4

loop_
_space_group_symop_operation_xyz
'x, y, z'
'-x+1/2, y+1/2, -z+1/2'
'-x, -y, -z'
'x-1/2, -y-1/2, z-1/2'

loop_
_atom_site_label
_atom_site_type_symbol
_atom_site_fract_x
_atom_site_fract_y
_atom_site_fract_z
_atom_site_U_iso_or_equiv
_atom_site_adp_type
_atom_site_occupancy
_atom_site_site_symmetry_order
_atom_site_calc_flag
_atom_site_refinement_flags_posn
_atom_site_refinement_flags_adp
_atom_site_refinement_flags_occupancy
_atom_site_disorder_assembly
_atom_site_disorder_group
Rh1 Rh 0.55294(2) 0.29418(2) 0.26354(2) 0.01473(4) Uani 1 1 d . . . . .
P1 P 0.68987(4) 0.33316(3) 0.19007(2) 0.01236(8) Uani 1 1 d . . . . .
P2 P 0.45179(4) 0.27038(3) 0.35427(2) 0.01478(8) Uani 1 1 d . . . . .
N1 N 0.70777(11) 0.33666(9) 0.33847(6) 0.0133(2) Uani 1 1 d . . . . .
C1 C 0.59877(14) 0.25731(12) 0.42476(8) 0.0177(3) Uani 1 1 d . . . . .
H1A H 0.5791 0.2834 0.4687 0.021 Uiso 1 1 calc R U . . .
H1B H 0.6226 0.1850 0.4315 0.021 Uiso 1 1 calc R U . . .
C2 C 0.71240(14) 0.31496(11) 0.40732(8) 0.0159(3) Uani 1 1 d . . . . .
C3 C 0.81831(15) 0.34331(12) 0.45891(8) 0.0203(3) Uani 1 1 d . . . . .
H3 H 0.8181 0.3285 0.5062 0.024 Uiso 1 1 calc R U . . .
C4 C 0.92436(15) 0.39314(12) 0.44175(8) 0.0205(3) Uani 1 1 d . . . . .
H4 H 0.9989 0.4106 0.4766 0.025 Uiso 1 1 calc R U . . .
C5 C 0.91964(14) 0.41694(11) 0.37284(8) 0.0176(3) Uani 1 1 d . . . . .
H5 H 0.9908 0.4520 0.3599 0.021 Uiso 1 1 calc R U . . .
C6 C 0.81093(14) 0.38960(10) 0.32276(7) 0.0140(3) Uani 1 1 d . . . . .
C7 C 0.79862(14) 0.42102(11) 0.24813(7) 0.0149(3) Uani 1 1 d . . . . .
H7A H 0.8868 0.4215 0.2362 0.018 Uiso 1 1 calc R U . . .
H7B H 0.7621 0.4903 0.2416 0.018 Uiso 1 1 calc R U . . .
C8 C 0.36061(15) 0.38333(12) 0.37838(8) 0.0204(3) Uani 1 1 d . . . . .
C9 C 0.29765(17) 0.37016(13) 0.44164(9) 0.0271(4) Uani 1 1 d . . . . .
H9A H 0.2631 0.4352 0.4536 0.041 Uiso 1 1 calc R U . . .
H9B H 0.3640 0.3456 0.4811 0.041 Uiso 1 1 calc R U . . .
H9C H 0.2255 0.3212 0.4308 0.041 Uiso 1 1 calc R U . . .
C10 C 0.25626(17) 0.41438(13) 0.31466(9) 0.0278(4) Uani 1 1 d . . . . .
H10A H 0.1891 0.3614 0.3041 0.042 Uiso 1 1 calc R U . . .
H10B H 0.2981 0.4238 0.2747 0.042 Uiso 1 1 calc R U . . .
H10C H 0.2148 0.4778 0.3245 0.042 Uiso 1 1 calc R U . . .
C11 C 0.46216(17) 0.46968(12) 0.39370(9) 0.0277(4) Uani 1 1 d . . . . .
H11A H 0.4179 0.5321 0.4029 0.042 Uiso 1 1 calc R U . . .
H11B H 0.5030 0.4796 0.3535 0.042 Uiso 1 1 calc R U . . .
H11C H 0.5301 0.4523 0.4345 0.042 Uiso 1 1 calc R U . . .
C12 C 0.35927(15) 0.14952(11) 0.35966(8) 0.0183(3) Uani 1 1 d . . . . .
C13 C 0.43167(16) 0.06836(12) 0.32590(9) 0.0238(3) Uani 1 1 d . . . . .
H13A H 0.3870 0.0033 0.3266 0.036 Uiso 1 1 calc R U . . .
H13B H 0.5228 0.0627 0.3519 0.036 Uiso 1 1 calc R U . . .
H13C H 0.4314 0.0874 0.2777 0.036 Uiso 1 1 calc R U . . .
C14 C 0.21853(15) 0.15858(13) 0.31696(9) 0.0246(3) Uani 1 1 d . . . . .
H14A H 0.2208 0.1864 0.2710 0.037 Uiso 1 1 calc R U . . .
H14B H 0.1674 0.2035 0.3409 0.037 Uiso 1 1 calc R U . . .
H14C H 0.1774 0.0916 0.3116 0.037 Uiso 1 1 calc R U . . .
C15 C 0.35467(17) 0.11583(12) 0.43394(8) 0.0245(3) Uani 1 1 d . . . . .
H15A H 0.3086 0.0510 0.4323 0.037 Uiso 1 1 calc R U . . .
H15B H 0.3078 0.1667 0.4558 0.037 Uiso 1 1 calc R U . . .
H15C H 0.4447 0.1084 0.4611 0.037 Uiso 1 1 calc R U . . .
C16 C 0.62186(14) 0.41144(11) 0.11100(7) 0.0162(3) Uani 1 1 d . . . . .
C17 C 0.50933(15) 0.47378(12) 0.13006(8) 0.0210(3) Uani 1 1 d . . . . .
H17A H 0.4708 0.5176 0.0910 0.032 Uiso 1 1 calc R U . . .
H17B H 0.5439 0.5153 0.1710 0.032 Uiso 1 1 calc R U . . .
H17C H 0.4415 0.4281 0.1404 0.032 Uiso 1 1 calc R U . . .
C18 C 0.56360(16) 0.34189(12) 0.05020(8) 0.0214(3) Uani 1 1 d . . . . .
H18A H 0.5091 0.2900 0.0661 0.032 Uiso 1 1 calc R U . . .
H18B H 0.6351 0.3094 0.0326 0.032 Uiso 1 1 calc R U . . .
H18C H 0.5093 0.3817 0.0130 0.032 Uiso 1 1 calc R U . . .
C19 C 0.72101(15) 0.48518(12) 0.08987(8) 0.0204(3) Uani 1 1 d . . . . .
H19A H 0.6799 0.5196 0.0467 0.031 Uiso 1 1 calc R U . . .
H19B H 0.7986 0.4477 0.0827 0.031 Uiso 1 1 calc R U . . .
H19C H 0.7478 0.5353 0.1268 0.031 Uiso 1 1 calc R U . . .
C20 C 0.80626(15) 0.23371(11) 0.17012(8) 0.0159(3) Uani 1 1 d . . . . .
C21 C 0.87831(16) 0.19343(12) 0.24103(8) 0.0217(3) Uani 1 1 d . . . . .
H21A H 0.9310 0.1343 0.2342 0.033 Uiso 1 1 calc R U . . .
H21B H 0.8137 0.1741 0.2687 0.033 Uiso 1 1 calc R U . . .
H21C H 0.9362 0.2461 0.2655 0.033 Uiso 1 1 calc R U . . .
C22 C 0.90965(16) 0.27105(12) 0.13010(9) 0.0217(3) Uani 1 1 d . . . . .
H22A H 0.9565 0.3292 0.1543 0.033 Uiso 1 1 calc R U . . .
H22B H 0.8658 0.2910 0.0830 0.033 Uiso 1 1 calc R U . . .
H22C H 0.9726 0.2167 0.1275 0.033 Uiso 1 1 calc R U . . .
C23 C 0.72720(16) 0.14582(11) 0.13114(8) 0.0215(3) Uani 1 1 d . . . . .
H23A H 0.7855 0.0877 0.1306 0.032 Uiso 1 1 calc R U . . .
H23B H 0.6896 0.1665 0.0833 0.032 Uiso 1 1 calc R U . . .
H23C H 0.6561 0.1271 0.1546 0.032 Uiso 1 1 calc R U . . .
C24A C 0.3447(4) 0.2035(3) 0.14917(18) 0.0216(6) Uani 0.774(3) 1 d . . P A 1
H24A H 0.2588 0.2087 0.1210 0.026 Uiso 0.774(3) 1 calc R U P A 1
O1A O 0.40624(17) 0.12921(12) 0.13859(9) 0.0339(5) Uani 0.774(3) 1 d . . P A 1
O2A O 0.37724(15) 0.27543(12) 0.19206(8) 0.0207(4) Uani 0.774(3) 1 d . . P A 1
C24B C 0.3087(12) 0.2357(11) 0.1560(6) 0.026(3) Uani 0.226(3) 1 d . . P A 2
H24B H 0.2742 0.2928 0.1755 0.031 Uiso 0.226(3) 1 calc R U P A 2
O1B O 0.4230(6) 0.2118(4) 0.1815(3) 0.0245(14) Uani 0.226(3) 1 d . . P A 2
O2B O 0.2335(5) 0.1917(5) 0.1070(3) 0.0365(17) Uani 0.226(3) 1 d . . P A 2

loop_
_atom_site_aniso_label
_atom_site_aniso_U_11
_atom_site_aniso_U_22
_atom_site_aniso_U_33
_atom_site_aniso_U_23
_atom_site_aniso_U_13
_atom_site_aniso_U_12
Rh1 0.01083(6) 0.02345(7) 0.01006(6) 0.00130(4) 0.00252(4) -0.00314(4)
P1 0.01209(17) 0.01458(17) 0.01101(17) 0.00065(13) 0.00376(14) -0.00007(14)
P2 0.01209(17) 0.02028(19) 0.01296(18) 0.00318(14) 0.00489(14) 0.00083(14)
N1 0.0127(6) 0.0152(6) 0.0120(6) -0.0003(4) 0.0025(5) 0.0014(5)
C1 0.0168(7) 0.0239(8) 0.0134(7) 0.0028(6) 0.0050(6) 0.0009(6)
C2 0.0152(7) 0.0184(7) 0.0142(7) 0.0011(5) 0.0036(6) 0.0023(6)
C3 0.0225(8) 0.0251(8) 0.0121(7) 0.0008(6) 0.0004(6) 0.0035(6)
C4 0.0163(7) 0.0236(8) 0.0185(8) -0.0029(6) -0.0040(6) 0.0005(6)
C5 0.0141(7) 0.0175(7) 0.0206(8) -0.0012(6) 0.0024(6) -0.0005(6)
C6 0.0138(7) 0.0135(7) 0.0146(7) -0.0011(5) 0.0029(6) 0.0017(5)
C7 0.0147(7) 0.0144(7) 0.0158(7) 0.0000(5) 0.0037(6) -0.0016(5)
C8 0.0200(8) 0.0218(8) 0.0219(8) 0.0035(6) 0.0104(6) 0.0049(6)
C9 0.0281(9) 0.0310(9) 0.0263(9) 0.0021(7) 0.0150(7) 0.0054(7)
C10 0.0252(9) 0.0293(9) 0.0303(9) 0.0080(7) 0.0088(7) 0.0112(7)
C11 0.0297(9) 0.0228(8) 0.0337(10) 0.0009(7) 0.0141(8) 0.0024(7)
C12 0.0167(7) 0.0217(8) 0.0176(7) 0.0022(6) 0.0062(6) -0.0017(6)
C13 0.0220(8) 0.0231(8) 0.0267(9) -0.0027(7) 0.0060(7) -0.0008(7)
C14 0.0170(7) 0.0324(9) 0.0250(9) 0.0026(7) 0.0057(7) -0.0030(7)
C15 0.0267(8) 0.0274(8) 0.0212(8) 0.0050(6) 0.0089(7) -0.0039(7)
C16 0.0160(7) 0.0197(7) 0.0132(7) 0.0030(5) 0.0036(6) 0.0017(6)
C17 0.0195(7) 0.0232(8) 0.0202(8) 0.0022(6) 0.0035(6) 0.0055(6)
C18 0.0208(8) 0.0279(8) 0.0151(7) 0.0010(6) 0.0024(6) 0.0011(7)
C19 0.0203(7) 0.0226(8) 0.0188(8) 0.0066(6) 0.0048(6) 0.0009(6)
C20 0.0161(7) 0.0161(7) 0.0164(7) 0.0012(5) 0.0052(6) 0.0021(6)
C21 0.0234(8) 0.0194(8) 0.0218(8) 0.0020(6) 0.0036(7) 0.0057(6)
C22 0.0206(8) 0.0210(8) 0.0269(9) 0.0008(6) 0.0124(7) 0.0036(6)
C23 0.0215(8) 0.0182(7) 0.0251(8) -0.0031(6) 0.0057(7) 0.0013(6)
C24A 0.0162(17) 0.0343(19) 0.0143(13) -0.0010(12) 0.0036(12) -0.0091(13)
O1A 0.0334(9) 0.0349(10) 0.0335(10) -0.0108(7) 0.0065(8) -0.0044(8)
O2A 0.0152(7) 0.0300(9) 0.0161(8) -0.0020(6) 0.0012(6) -0.0039(7)
C24B 0.021(6) 0.046(8) 0.012(4) 0.006(5) 0.009(4) -0.006(5)
O1B 0.025(3) 0.033(4) 0.018(3) -0.002(2) 0.010(3) -0.007(3)
O2B 0.020(3) 0.069(4) 0.017(3) -0.008(3) -0.003(2) -0.023(3)

loop_
_atom_type_symbol
_atom_type_description
_atom_type_scat_dispersion_real
_atom_type_scat_dispersion_imag
_atom_type_scat_source
C C 0.0033 0.0016 'International Tables Vol C Tables 4.2.6.8 and 6.1.1.4'
H H 0.0000 0.0000 'International Tables Vol C Tables 4.2.6.8 and 6.1.1.4'
N N 0.0061 0.0033 'International Tables Vol C Tables 4.2.6.8 and 6.1.1.4'
O O 0.0106 0.0060 'International Tables Vol C Tables 4.2.6.8 and 6.1.1.4'
P P 0.1023 0.0942 'International Tables Vol C Tables 4.2.6.8 and 6.1.1.4'
Rh Rh -1.1178 0.9187 'International Tables Vol C Tables 4.2.6.8 and 6.1.1.4'

loop_
_geom_angle_atom_site_label_1
_geom_angle_atom_site_label_2
_geom_angle_atom_site_label_3
_geom_angle
N1 Rh1 O2A 169.02(6)
N1 Rh1 O1B 163.59(17)
N1 Rh1 P2 83.84(3)
O2A Rh1 P2 91.81(4)
O1B Rh1 P2 101.39(12)
N1 Rh1 P1 83.89(3)
O2A Rh1 P1 99.96(4)
O1B Rh1 P1 90.88(13)
P2 Rh1 P1 167.615(15)
C7 P1 C16 103.99(7)
C7 P1 C20 103.49(7)
C16 P1 C20 111.15(6)
C7 P1 Rh1 97.59(4)
C16 P1 Rh1 118.09(5)
C20 P1 Rh1 118.91(5)
C1 P2 C12 103.33(7)
C1 P2 C8 105.42(7)
C12 P2 C8 111.90(7)
C1 P2 Rh1 99.13(5)
C12 P2 Rh1 119.11(5)
C8 P2 Rh1 115.18(5)
C6 N1 C2 117.36(12)
C6 N1 Rh1 121.29(9)
C2 N1 Rh1 121.35(10)
C2 C1 P2 110.31(10)
C2 C1 H1A 109.6
P2 C1 H1A 109.6
C2 C1 H1B 109.6
P2 C1 H1B 109.6
H1A C1 H1B 108.1
N1 C2 C3 121.72(13)
N1 C2 C1 117.46(13)
C3 C2 C1 120.81(13)
C4 C3 C2 120.12(14)
C4 C3 H3 119.9
C2 C3 H3 119.9
C5 C4 C3 118.59(14)
C5 C4 H4 120.7
C3 C4 H4 120.7
C4 C5 C6 119.79(14)
C4 C5 H5 120.1
C6 C5 H5 120.1
N1 C6 C5 122.33(13)
N1 C6 C7 116.67(12)
C5 C6 C7 120.95(13)
C6 C7 P1 110.33(10)
C6 C7 H7A 109.6
P1 C7 H7A 109.6
C6 C7 H7B 109.6
P1 C7 H7B 109.6
H7A C7 H7B 108.1
C9 C8 C10 110.30(13)
C9 C8 C11 108.36(14)
C10 C8 C11 107.46(14)
C9 C8 P2 115.81(11)
C10 C8 P2 108.31(11)
C11 C8 P2 106.23(10)
C8 C9 H9A 109.5
C8 C9 H9B 109.5
H9A C9 H9B 109.5
C8 C9 H9C 109.5
H9A C9 H9C 109.5
H9B C9 H9C 109.5
C8 C10 H10A 109.5
C8 C10 H10B 109.5
H10A C10 H10B 109.5
C8 C10 H10C 109.5
H10A C10 H10C 109.5
H10B C10 H10C 109.5
C8 C11 H11A 109.5
C8 C11 H11B 109.5
H11A C11 H11B 109.5
C8 C11 H11C 109.5
H11A C11 H11C 109.5
H11B C11 H11C 109.5
C14 C12 C15 109.30(12)
C14 C12 C13 108.28(13)
C15 C12 C13 108.72(13)
C14 C12 P2 110.04(11)
C15 C12 P2 114.62(11)
C13 C12 P2 105.65(10)
C12 C13 H13A 109.5
C12 C13 H13B 109.5
H13A C13 H13B 109.5
C12 C13 H13C 109.5
H13A C13 H13C 109.5
H13B C13 H13C 109.5
C12 C14 H14A 109.5
C12 C14 H14B 109.5
H14A C14 H14B 109.5
C12 C14 H14C 109.5
H14A C14 H14C 109.5
H14B C14 H14C 109.5
C12 C15 H15A 109.5
C12 C15 H15B 109.5
H15A C15 H15B 109.5
C12 C15 H15C 109.5
H15A C15 H15C 109.5
H15B C15 H15C 109.5
C18 C16 C19 110.46(12)
C18 C16 C17 108.39(12)
C19 C16 C17 108.02(12)
C18 C16 P1 109.55(10)
C19 C16 P1 114.55(10)
C17 C16 P1 105.58(10)
C16 C17 H17A 109.5
C16 C17 H17B 109.5
H17A C17 H17B 109.5
C16 C17 H17C 109.5
H17A C17 H17C 109.5
H17B C17 H17C 109.5
C16 C18 H18A 109.5
C16 C18 H18B 109.5
H18A C18 H18B 109.5
C16 C18 H18C 109.5
H18A C18 H18C 109.5
H18B C18 H18C 109.5
C16 C19 H19A 109.5
C16 C19 H19B 109.5
H19A C19 H19B 109.5
C16 C19 H19C 109.5
H19A C19 H19C 109.5
H19B C19 H19C 109.5
C23 C20 C21 107.48(12)
C23 C20 C22 110.23(12)
C21 C20 C22 108.41(13)
C23 C20 P1 109.55(10)
C21 C20 P1 105.49(10)
C22 C20 P1 115.31(10)
C20 C21 H21A 109.5
C20 C21 H21B 109.5
H21A C21 H21B 109.5
C20 C21 H21C 109.5
H21A C21 H21C 109.5
H21B C21 H21C 109.5
C20 C22 H22A 109.5
C20 C22 H22B 109.5
H22A C22 H22B 109.5
C20 C22 H22C 109.5
H22A C22 H22C 109.5
H22B C22 H22C 109.5
C20 C23 H23A 109.5
C20 C23 H23B 109.5
H23A C23 H23B 109.5
C20 C23 H23C 109.5
H23A C23 H23C 109.5
H23B C23 H23C 109.5
O1A C24A O2A 130.0(3)
O1A C24A H24A 115.0
O2A C24A H24A 115.0
C24A O2A Rh1 128.0(2)
O1B C24B O2B 126.1(12)
O1B C24B H24B 116.9
O2B C24B H24B 116.9
C24B O1B Rh1 124.9(8)

loop_
_geom_bond_atom_site_label_1
_geom_bond_atom_site_label_2
_geom_bond_distance
Rh1 N1 2.0229(12)
Rh1 O2A 2.0745(16)
Rh1 O1B 2.171(6)
Rh1 P2 2.2703(4)
Rh1 P1 2.2840(4)
P1 C7 1.8433(15)
P1 C16 1.8805(15)
P1 C20 1.8815(14)
P2 C1 1.8452(16)
P2 C12 1.8799(15)
P2 C8 1.8816(15)
N1 C6 1.3669(18)
N1 C2 1.3747(18)
C1 C2 1.502(2)
C1 H1A 0.9900
C1 H1B 0.9900
C2 C3 1.385(2)
C3 C4 1.383(2)
C3 H3 0.9500
C4 C5 1.382(2)
C4 H4 0.9500
C5 C6 1.384(2)
C5 H5 0.9500
C6 C7 1.5049(19)
C7 H7A 0.9900
C7 H7B 0.9900
C8 C9 1.529(2)
C8 C10 1.533(2)
C8 C11 1.542(2)
C9 H9A 0.9800
C9 H9B 0.9800
C9 H9C 0.9800
C10 H10A 0.9800
C10 H10B 0.9800
C10 H10C 0.9800
C11 H11A 0.9800
C11 H11B 0.9800
C11 H11C 0.9800
C12 C14 1.532(2)
C12 C15 1.537(2)
C12 C13 1.538(2)
C13 H13A 0.9800
C13 H13B 0.9800
C13 H13C 0.9800
C14 H14A 0.9800
C14 H14B 0.9800
C14 H14C 0.9800
C15 H15A 0.9800
C15 H15B 0.9800
C15 H15C 0.9800
C16 C18 1.531(2)
C16 C19 1.536(2)
C16 C17 1.538(2)
C17 H17A 0.9800
C17 H17B 0.9800
C17 H17C 0.9800
C18 H18A 0.9800
C18 H18B 0.9800
C18 H18C 0.9800
C19 H19A 0.9800
C19 H19B 0.9800
C19 H19C 0.9800
C20 C23 1.534(2)
C20 C21 1.535(2)
C20 C22 1.537(2)
C21 H21A 0.9800
C21 H21B 0.9800
C21 H21C 0.9800
C22 H22A 0.9800
C22 H22B 0.9800
C22 H22C 0.9800
C23 H23A 0.9800
C23 H23B 0.9800
C23 H23C 0.9800
C24A O1A 1.214(4)
C24A O2A 1.270(4)
C24A H24A 0.9500
C24B O1B 1.230(14)
C24B O2B 1.251(14)
C24B H24B 0.9500

loop_
_geom_hbond_atom_site_label_D
_geom_hbond_atom_site_label_H
_geom_hbond_atom_site_label_A
_geom_hbond_distance_DH
_geom_hbond_distance_HA
_geom_hbond_distance_DA
_geom_hbond_angle_DHA
_geom_hbond_site_symmetry_A
C3 H3 O1A 0.95 2.64 3.481(2) 148.4 4_666
C3 H3 O2B 0.95 2.34 3.244(6) 158.1 4_666
C5 H5 O1A 0.95 2.58 3.373(2) 141.7 2_655
C10 H10C O1A 0.98 2.55 3.523(2) 172.4 2
C11 H11A O2B 0.98 2.62 3.571(6) 164.7 2
C13 H13C O1B 0.98 2.50 3.402(5) 153.5 .
C17 H17C O2A 0.98 2.42 3.308(2) 151.0 .
C23 H23C O1A 0.98 2.55 3.371(2) 141.7 .

loop_
_geom_torsion_atom_site_label_1
_geom_torsion_atom_site_label_2
_geom_torsion_atom_site_label_3
_geom_torsion_atom_site_label_4
_geom_torsion
C12 P2 C1 C2 151.12(10)
C8 P2 C1 C2 -91.30(11)
Rh1 P2 C1 C2 28.13(11)
C6 N1 C2 C3 -1.4(2)
Rh1 N1 C2 C3 179.67(11)
C6 N1 C2 C1 179.65(12)
Rh1 N1 C2 C1 0.74(17)
P2 C1 C2 N1 -21.42(16)
P2 C1 C2 C3 159.64(12)
N1 C2 C3 C4 -1.2(2)
C1 C2 C3 C4 177.65(14)
C2 C3 C4 C5 2.4(2)
C3 C4 C5 C6 -0.8(2)
C2 N1 C6 C5 3.0(2)
Rh1 N1 C6 C5 -178.08(10)
C2 N1 C6 C7 -174.54(12)
Rh1 N1 C6 C7 4.37(16)
C4 C5 C6 N1 -1.9(2)
C4 C5 C6 C7 175.53(13)
N1 C6 C7 P1 -26.87(15)
C5 C6 C7 P1 155.55(11)
C16 P1 C7 C6 153.78(10)
C20 P1 C7 C6 -89.98(10)
Rh1 P1 C7 C6 32.26(10)
C1 P2 C8 C9 -68.94(13)
C12 P2 C8 C9 42.69(15)
Rh1 P2 C8 C9 -177.10(11)
C1 P2 C8 C10 166.59(10)
C12 P2 C8 C10 -81.78(12)
Rh1 P2 C8 C10 58.43(11)
C1 P2 C8 C11 51.40(12)
C12 P2 C8 C11 163.03(10)
Rh1 P2 C8 C11 -56.76(12)
C1 P2 C12 C14 165.98(10)
C8 P2 C12 C14 53.04(12)
Rh1 P2 C12 C14 -85.44(10)
C1 P2 C12 C15 42.32(13)
C8 P2 C12 C15 -70.62(13)
Rh1 P2 C12 C15 150.90(9)
C1 P2 C12 C13 -77.35(11)
C8 P2 C12 C13 169.71(10)
Rh1 P2 C12 C13 31.23(12)
C7 P1 C16 C18 163.07(10)
C20 P1 C16 C18 52.33(11)
Rh1 P1 C16 C18 -90.23(10)
C7 P1 C16 C19 38.32(12)
C20 P1 C16 C19 -72.42(12)
Rh1 P1 C16 C19 145.01(9)
C7 P1 C16 C17 -80.40(11)
C20 P1 C16 C17 168.86(10)
Rh1 P1 C16 C17 26.29(11)
C7 P1 C20 C23 171.21(10)
C16 P1 C20 C23 -77.74(11)
Rh1 P1 C20 C23 64.48(11)
C7 P1 C20 C21 55.80(11)
C16 P1 C20 C21 166.86(10)
Rh1 P1 C20 C21 -50.92(11)
C7 P1 C20 C22 -63.78(13)
C16 P1 C20 C22 47.28(13)
Rh1 P1 C20 C22 -170.50(10)
O1A C24A O2A Rh1 -0.6(5)
O2B C24B O1B Rh1 177.1(7)
